data_4026252
loop_
_publ_author_name
'Jos\'e Luis Garc\'ia Ruano'
'Alberto Fraile'
'M. Rosario Mart\'in'
'Gemma Gonz\'alez'
'Cristina Fajardo'
'Ana Mar\'ia Mart\'in-Castro'

_publ_section_title
;
 Asymmetric Synthesis of Pyrrolo[2,1-a]isoquinoline Derivatives by
 1,3-Dipolar Cycloadditions of Stabilized Isoquinolinium N-Ylides with
 Sulfinyl Dipolarophiles
;
_journal_name_full 'Journal of Organic Chemistry'
_journal_page_first 3296
_journal_page_last 3305
_journal_paper_doi 10.1021/jo200191c
_journal_volume 76
_journal_year 2011
_chemical_formula_sum 'C26 H27 N O6 S'
_chemical_formula_weight 481.55
_chemical_name_systematic
; 
 ? 
;
_space_group_IT_number 19
_symmetry_cell_setting orthorhombic
_symmetry_space_group_name_Hall 'P 2ac 2ab'
_symmetry_space_group_name_H-M 'P 21 21 21'
_atom_sites_solution_hydrogens geom
_atom_sites_solution_primary direct
_atom_sites_solution_secondary difmap
_audit_creation_method SHELXL-97
_cell_angle_alpha 90.00
_cell_angle_beta 90.00
_cell_angle_gamma 90.00
_cell_formula_units_Z 4
_cell_length_a 7.5083(5)
_cell_length_b 17.6294(10)
_cell_length_c 18.7013(10)
_cell_measurement_reflns_used 100
_cell_measurement_temperature 296(2)
_cell_measurement_theta_max 46.10
_cell_measurement_theta_min 3.43
_cell_volume 2475.4(3)
_computing_cell_refinement 'Bruker XSCANS'
_computing_data_collection 'Bruker XSCANS'
_computing_data_reduction 'Bruker SHELXTL'
_computing_molecular_graphics 'Bruker SHELXTL'
_computing_publication_material 'Bruker SHELXTL'
_computing_structure_refinement 'SHELXL-97 (Sheldrick, 1997)'
_computing_structure_solution 'SHELXS-97 (Sheldrick, 1990)'
_diffrn_ambient_temperature 296(2)
_diffrn_measured_fraction_theta_full 0.977
_diffrn_measured_fraction_theta_max 0.978
_diffrn_measurement_device_type 'Bruker P4'
_diffrn_measurement_method '2\q/\w scans'
_diffrn_radiation_monochromator graphite
_diffrn_radiation_source 'fine-focus sealed tube'
_diffrn_radiation_type CuK\a
_diffrn_radiation_wavelength 1.54178
_diffrn_reflns_av_R_equivalents 0.0184
_diffrn_reflns_av_sigmaI/netI 0.0249
_diffrn_reflns_limit_h_max 7
_diffrn_reflns_limit_h_min -1
_diffrn_reflns_limit_k_max 19
_diffrn_reflns_limit_k_min -1
_diffrn_reflns_limit_l_max 1
_diffrn_reflns_limit_l_min -20
_diffrn_reflns_number 2527
_diffrn_reflns_theta_full 56.99
_diffrn_reflns_theta_max 56.99
_diffrn_reflns_theta_min 3.45
_diffrn_standards_interval_count 47
_diffrn_standards_number 3
_exptl_absorpt_coefficient_mu 1.506
_exptl_absorpt_correction_T_max 0.3427
_exptl_absorpt_correction_T_min 0.2667
_exptl_absorpt_correction_type empirical
_exptl_crystal_colour TRANSPARENT
_exptl_crystal_density_diffrn 1.292
_exptl_crystal_description PARALELEPIPEDO
_exptl_crystal_F_000 1016
_exptl_crystal_size_max 0.2
_exptl_crystal_size_mid 0.35
_exptl_crystal_size_min 0.25
_refine_diff_density_max 0.434
_refine_diff_density_min -0.189
_refine_diff_density_rms 0.045
_refine_ls_abs_structure_details 'Flack H D (1983), Acta Cryst. A39, 876-881'
_refine_ls_abs_structure_Flack -0.03(3)
_refine_ls_extinction_coef 0.0013(2)
_refine_ls_extinction_expression Fc^*^=kFc[1+0.001xFc^2^\l^3^/sin(2\q)]^-1/4^
_refine_ls_extinction_method SHELXL
_refine_ls_goodness_of_fit_ref 1.063
_refine_ls_hydrogen_treatment mixed
_refine_ls_matrix_type full
_refine_ls_number_parameters 311
_refine_ls_number_reflns 2340
_refine_ls_number_restraints 0
_refine_ls_restrained_S_all 1.063
_refine_ls_R_factor_all 0.0481
_refine_ls_R_factor_gt 0.0429
_refine_ls_shift/su_max 0.030
_refine_ls_shift/su_mean 0.002
_refine_ls_structure_factor_coef Fsqd
_refine_ls_weighting_details 'calc w=1/[\s^2^(Fo^2^)+(0.0809P)^2^+0.4321P] where P=(Fo^2^+2Fc^2^)/3'
_refine_ls_weighting_scheme calc
_refine_ls_wR_factor_gt 0.1210
_refine_ls_wR_factor_ref 0.1275
_reflns_number_gt 2109
_reflns_number_total 2340
_reflns_threshold_expression >2sigma(I)
_cod_data_source_file jo200191c_si_003.cif
_cod_data_source_block ana21
_cod_database_code 4026252

loop_
_symmetry_equiv_pos_as_xyz
'x, y, z'
'-x+1/2, -y, z+1/2'
'-x, y+1/2, -z+1/2'
'x+1/2, -y+1/2, -z'

loop_
_atom_site_label
_atom_site_type_symbol
_atom_site_fract_x
_atom_site_fract_y
_atom_site_fract_z
_atom_site_U_iso_or_equiv
_atom_site_adp_type
_atom_site_occupancy
_atom_site_symmetry_multiplicity
_atom_site_calc_flag
_atom_site_refinement_flags
S1 S 1.23075(14) 0.46375(8) 0.49264(6) 0.0876(4) Uani 1 1 d .
N1 N 0.7499(5) 0.39851(18) 0.42267(15) 0.0638(8) Uani 1 1 d .
O6 O 0.6934(5) 0.39604(15) 0.61436(13) 0.0812(9) Uani 1 1 d .
O4 O 0.7827(5) 0.62428(15) 0.52367(15) 0.0856(9) Uani 1 1 d .
O1 O 1.2858(5) 0.5419(2) 0.51435(18) 0.1157(13) Uani 1 1 d .
C10 C 0.7162(5) 0.4293(2) 0.49281(18) 0.0634(9) Uani 1 1 d .
H10 H 0.5964 0.4513 0.4929 0.076 Uiso 1 1 calc R
C24 C 1.1739(7) 0.3591(2) 0.3242(2) 0.0787(13) Uani 1 1 d .
H24 H 1.2490 0.3459 0.3617 0.094 Uiso 1 1 calc R
O5 O 0.7499(6) 0.30167(17) 0.53777(16) 0.0996(11) Uani 1 1 d .
C26 C 0.6504(6) 0.4259(2) 0.3657(2) 0.0766(11) Uani 1 1 d .
H26 H 0.5357 0.4434 0.3747 0.092 Uiso 1 1 calc R
C4 C 1.1588(7) 0.4160(3) 0.7005(3) 0.0898(14) Uani 1 1 d .
H4 H 1.1471 0.4436 0.7426 0.108 Uiso 1 1 calc R
O3 O 0.8961(5) 0.59085(17) 0.41417(15) 0.0893(10) Uani 1 1 d .
C18 C 0.9464(5) 0.3973(2) 0.41518(19) 0.0585(9) Uani 1 1 d .
H18 H 0.9920 0.3549 0.4437 0.070 Uiso 1 1 calc R
O2 O 1.1376(5) 0.54767(19) 0.35755(16) 0.0986(11) Uani 1 1 d .
C9 C 0.8522(5) 0.49441(19) 0.50183(19) 0.0571(9) Uani 1 1 d .
H9 H 0.8911 0.4996 0.5516 0.069 Uiso 1 1 calc R
C11 C 0.7230(6) 0.3674(3) 0.5501(2) 0.0731(11) Uani 1 1 d .
C25 C 0.7108(7) 0.4283(3) 0.2989(2) 0.0811(13) Uani 1 1 d .
H25 H 0.6372 0.4458 0.2625 0.097 Uiso 1 1 calc R
C19 C 1.0056(6) 0.3854(2) 0.33844(19) 0.0641(10) Uani 1 1 d .
C6 C 1.1864(6) 0.4145(2) 0.5727(2) 0.0741(12) Uani 1 1 d .
C5 C 1.1705(6) 0.4539(2) 0.6358(2) 0.0795(12) Uani 1 1 d .
H5 H 1.1676 0.5066 0.6350 0.095 Uiso 1 1 calc R
C20 C 0.8907(7) 0.4039(2) 0.2825(2) 0.0738(12) Uani 1 1 d .
C8 C 1.0055(5) 0.4733(2) 0.45286(19) 0.0582(9) Uani 1 1 d .
C21 C 0.9517(8) 0.3978(3) 0.2121(2) 0.0887(14) Uani 1 1 d .
H21 H 0.8777 0.4111 0.1742 0.106 Uiso 1 1 calc R
C12 C 0.6818(8) 0.3398(3) 0.6714(2) 0.0931(15) Uani 1 1 d .
H12A H 0.7900 0.3098 0.6731 0.112 Uiso 1 1 calc R
H12B H 0.5820 0.3061 0.6630 0.112 Uiso 1 1 calc R
C22 C 1.1216(10) 0.3719(3) 0.1989(3) 0.0991(18) Uani 1 1 d .
H22 H 1.1618 0.3677 0.1521 0.119 Uiso 1 1 calc R
C17 C 1.0246(7) 0.5401(3) 0.4023(2) 0.0764(12) Uani 1 1 d .
C23 C 1.2325(9) 0.3522(2) 0.2545(3) 0.0912(14) Uani 1 1 d .
H23 H 1.3466 0.3342 0.2452 0.109 Uiso 1 1 calc R
C2 C 1.1792(9) 0.2988(3) 0.6398(4) 0.116(2) Uani 1 1 d .
H2 H 1.1799 0.2461 0.6408 0.139 Uiso 1 1 calc R
C13 C 0.6576(10) 0.3805(3) 0.7389(2) 0.119(2) Uani 1 1 d .
H13A H 0.7554 0.4146 0.7462 0.179 Uiso 1 1 calc R
H13B H 0.6530 0.3447 0.7776 0.179 Uiso 1 1 calc R
H13C H 0.5483 0.4087 0.7373 0.179 Uiso 1 1 calc R
C14 C 0.7804(6) 0.5691(2) 0.4722(2) 0.0729(11) Uani 1 1 d .
H14 H 0.6587 0.5620 0.4544 0.087 Uiso 1 1 calc R
C3 C 1.1644(8) 0.3374(3) 0.7032(3) 0.1041(19) Uani 1 1 d .
C1 C 1.1588(12) 0.2968(4) 0.7734(3) 0.147(3) Uani 1 1 d .
H1A H 1.2297 0.3239 0.8076 0.220 Uiso 1 1 calc R
H1B H 1.2052 0.2464 0.7676 0.220 Uiso 1 1 calc R
H1C H 1.0379 0.2941 0.7899 0.220 Uiso 1 1 calc R
C7 C 1.1932(7) 0.3352(3) 0.5746(3) 0.0977(17) Uani 1 1 d .
H7 H 1.2069 0.3074 0.5327 0.117 Uiso 1 1 calc R
C15 C 0.6746(13) 0.6901(3) 0.5030(4) 0.161(3) Uani 1 1 d .
H15A H 0.7135 0.7086 0.4567 0.193 Uiso 1 1 calc R
H15B H 0.5507 0.6750 0.4989 0.193 Uiso 1 1 calc R
C16 C 0.6899(15) 0.7462(4) 0.5521(6) 0.189(4) Uani 1 1 d .
H16A H 0.6180 0.7344 0.5930 0.284 Uiso 1 1 calc R
H16B H 0.6503 0.7932 0.5316 0.284 Uiso 1 1 calc R
H16C H 0.8121 0.7509 0.5664 0.284 Uiso 1 1 calc R

loop_
_atom_site_aniso_label
_atom_site_aniso_U_11
_atom_site_aniso_U_22
_atom_site_aniso_U_33
_atom_site_aniso_U_23
_atom_site_aniso_U_13
_atom_site_aniso_U_12
S1 0.0428(6) 0.1311(10) 0.0889(7) -0.0212(7) -0.0044(5) -0.0059(7)
N1 0.0461(17) 0.0791(19) 0.0661(16) -0.0047(15) -0.0049(16) -0.0087(18)
O6 0.099(2) 0.0765(15) 0.0684(14) -0.0029(13) 0.0214(16) 0.0020(18)
O4 0.093(2) 0.0659(15) 0.0980(18) -0.0100(14) 0.0016(19) 0.0126(17)
O1 0.091(2) 0.144(3) 0.111(2) -0.009(2) -0.023(2) -0.063(2)
C10 0.043(2) 0.076(2) 0.071(2) -0.0075(18) 0.0021(19) -0.0016(18)
C24 0.074(3) 0.079(3) 0.083(3) -0.011(2) 0.013(2) -0.004(3)
O5 0.137(3) 0.0742(19) 0.0871(18) -0.0065(14) 0.004(2) -0.004(2)
C26 0.052(2) 0.086(3) 0.092(3) -0.009(2) -0.013(2) -0.007(2)
C4 0.093(4) 0.090(3) 0.087(3) -0.010(2) -0.031(3) 0.002(3)
O3 0.114(3) 0.0748(17) 0.0794(17) 0.0066(15) 0.0098(19) 0.005(2)
C18 0.046(2) 0.065(2) 0.064(2) -0.0062(19) -0.0019(18) -0.0039(18)
O2 0.109(3) 0.103(2) 0.0838(19) -0.0073(17) 0.032(2) -0.033(2)
C9 0.046(2) 0.0641(19) 0.0610(19) -0.0014(16) -0.0005(18) 0.0007(17)
C11 0.062(3) 0.076(3) 0.081(2) -0.004(2) 0.003(2) -0.009(2)
C25 0.078(3) 0.092(3) 0.073(2) 0.004(2) -0.016(2) -0.003(3)
C19 0.065(3) 0.061(2) 0.066(2) -0.0079(18) 0.004(2) -0.009(2)
C6 0.052(2) 0.082(3) 0.089(3) -0.018(2) -0.019(2) 0.015(2)
C5 0.079(3) 0.071(2) 0.089(3) -0.018(2) -0.022(2) 0.010(2)
C20 0.087(3) 0.069(2) 0.064(2) -0.005(2) 0.002(2) -0.014(2)
C8 0.041(2) 0.070(2) 0.0633(19) -0.0047(19) 0.0002(17) -0.0116(19)
C21 0.109(4) 0.088(3) 0.069(2) -0.004(2) -0.003(3) -0.015(3)
C12 0.107(4) 0.094(3) 0.078(3) 0.009(2) 0.016(3) -0.002(3)
C22 0.135(5) 0.085(3) 0.077(3) -0.015(2) 0.028(3) -0.035(4)
C17 0.083(3) 0.077(3) 0.069(2) -0.006(2) -0.003(2) -0.020(3)
C23 0.098(4) 0.079(3) 0.096(3) -0.019(2) 0.022(3) -0.006(3)
C2 0.123(5) 0.074(3) 0.150(5) -0.017(3) -0.069(5) 0.020(3)
C13 0.151(6) 0.123(4) 0.084(3) 0.001(3) 0.014(4) 0.006(5)
C14 0.068(3) 0.072(2) 0.079(2) -0.002(2) -0.005(2) 0.003(2)
C3 0.113(5) 0.081(3) 0.119(4) -0.004(3) -0.055(4) -0.002(3)
C1 0.185(8) 0.123(4) 0.133(5) 0.030(4) -0.062(6) -0.022(5)
C7 0.088(4) 0.091(3) 0.114(4) -0.038(3) -0.041(3) 0.029(3)
C15 0.175(8) 0.091(4) 0.216(7) -0.042(5) -0.043(7) 0.058(5)
C16 0.210(11) 0.110(4) 0.249(9) -0.040(6) 0.030(9) 0.024(6)

loop_
_atom_type_symbol
_atom_type_description
_atom_type_scat_dispersion_real
_atom_type_scat_dispersion_imag
_atom_type_scat_source
C C 0.0181 0.0091 'International Tables Vol C Tables 4.2.6.8 and 6.1.1.4'
H H 0.0000 0.0000 'International Tables Vol C Tables 4.2.6.8 and 6.1.1.4'
N N 0.0311 0.0180 'International Tables Vol C Tables 4.2.6.8 and 6.1.1.4'
O O 0.0492 0.0322 'International Tables Vol C Tables 4.2.6.8 and 6.1.1.4'
S S 0.3331 0.5567 'International Tables Vol C Tables 4.2.6.8 and 6.1.1.4'

loop_
_geom_angle_atom_site_label_1
_geom_angle_atom_site_label_2
_geom_angle_atom_site_label_3
_geom_angle
O1 S1 C6 106.0(2)
O1 S1 C8 106.1(2)
C6 S1 C8 102.29(18)
C26 N1 C10 118.3(3)
C26 N1 C18 117.9(3)
C10 N1 C18 105.4(3)
C11 O6 C12 114.5(3)
C14 O4 C15 111.7(4)
N1 C10 C11 111.2(3)
N1 C10 C9 105.3(3)
C11 C10 C9 115.6(3)
C19 C24 C23 120.4(5)
C25 C26 N1 123.3(4)
C5 C4 C3 120.8(5)
C17 O3 C14 112.5(3)
N1 C18 C19 112.5(3)
N1 C18 C8 103.1(3)
C19 C18 C8 117.3(3)
C8 C9 C14 105.1(3)
C8 C9 C10 104.6(3)
C14 C9 C10 111.6(3)
O5 C11 O6 125.0(4)
O5 C11 C10 124.1(4)
O6 C11 C10 111.0(3)
C26 C25 C20 120.5(4)
C24 C19 C20 120.2(4)
C24 C19 C18 120.0(4)
C20 C19 C18 119.7(4)
C5 C6 C7 119.1(5)
C5 C6 S1 119.7(3)
C7 C6 S1 120.5(4)
C6 C5 C4 120.7(4)
C19 C20 C21 119.0(5)
C19 C20 C25 119.1(4)
C21 C20 C25 121.9(5)
C9 C8 C17 104.9(3)
C9 C8 C18 105.4(3)
C17 C8 C18 114.0(3)
C9 C8 S1 118.2(2)
C17 C8 S1 103.5(3)
C18 C8 S1 111.0(3)
C22 C21 C20 119.8(5)
O6 C12 C13 107.8(4)
C23 C22 C21 120.6(5)
O2 C17 O3 123.5(4)
O2 C17 C8 126.1(5)
O3 C17 C8 110.4(4)
C22 C23 C24 119.9(5)
C3 C2 C7 122.6(5)
O4 C14 O3 109.4(3)
O4 C14 C9 110.7(3)
O3 C14 C9 106.9(3)
C2 C3 C4 117.8(5)
C2 C3 C1 121.6(5)
C4 C3 C1 120.6(5)
C2 C7 C6 118.9(4)
C16 C15 O4 110.6(7)

loop_
_geom_bond_atom_site_label_1
_geom_bond_atom_site_label_2
_geom_bond_distance
S1 O1 1.495(4)
S1 C6 1.763(5)
S1 C8 1.855(4)
N1 C26 1.388(5)
N1 C10 1.442(4)
N1 C18 1.483(5)
O6 C11 1.322(5)
O6 C12 1.459(5)
O4 C14 1.369(5)
O4 C15 1.468(7)
C10 C11 1.531(6)
C10 C9 1.545(5)
C24 C19 1.372(7)
C24 C23 1.381(6)
O5 C11 1.198(5)
C26 C25 1.329(6)
C4 C5 1.386(6)
C4 C3 1.388(7)
O3 C17 1.335(6)
O3 C14 1.442(5)
C18 C19 1.517(5)
C18 C8 1.576(5)
O2 C17 1.199(5)
C9 C8 1.518(5)
C9 C14 1.527(5)
C25 C20 1.450(7)
C19 C20 1.396(6)
C6 C5 1.374(5)
C6 C7 1.399(7)
C20 C21 1.398(6)
C8 C17 1.517(6)
C21 C22 1.377(8)
C12 C13 1.463(6)
C22 C23 1.377(8)
C2 C3 1.370(8)
C2 C7 1.381(8)
C3 C1 1.495(8)
C15 C16 1.355(10)
